data_4037972
loop_
_publ_author_name
'Tendyck, Jonas C.'
'Kl\"ocker, Hans'
'Sch\"urmann, Lina'
'W\"urthwein, Ernst-Ulrich'
'Hepp, Alexander'
'Layh, Marcus'
'Uhl, Werner'

_publ_section_title
;
 Aspects of phosphaallene chemistry - heat induced formation of
 1,2-dihydrophosphetes by intramolecular nucleophilic aromatic
 substitution and photochemical generation of tricyclic phosphiranes.
;
_journal_name_full 'The Journal of organic chemistry'
_journal_paper_doi 10.1021/acs.joc.9b03056
_journal_year 2020
_chemical_formula_sum 'C32 H51 Cl2 O3 P Ru'
_chemical_formula_weight 686.66
_space_group_crystal_system monoclinic
_space_group_IT_number 14
_space_group_name_Hall '-P 2ybc'
_space_group_name_H-M_alt 'P 1 21/c 1'
_atom_sites_solution_hydrogens mixed
_audit_creation_method SHELXL-2014/7
_cell_angle_alpha 90
_cell_angle_beta 94.529(2)
_cell_angle_gamma 90
_cell_formula_units_Z 4
_cell_length_a 12.2693(6)
_cell_length_b 14.6797(7)
_cell_length_c 18.2478(9)
_cell_measurement_reflns_used 9723
_cell_measurement_temperature 100(2)
_cell_measurement_theta_max 27.960
_cell_measurement_theta_min 2.168
_cell_volume 3276.3(3)
_computing_cell_refinement 'Bruker SAINT+'
_computing_data_collection 'Bruker SMART'
_computing_data_reduction 'Bruker SHELXTL'
_computing_molecular_graphics 'Bruker SHELXTL'
_computing_publication_material 'Bruker SHELXTL'
_computing_structure_refinement 'SHELXL-2014/7 (Sheldrick, 2014)'
_computing_structure_solution 'SHELXS-2014 (Sheldrick, 2014)'
_diffrn_ambient_temperature 100(2)
_diffrn_measured_fraction_theta_full 0.999
_diffrn_measured_fraction_theta_max 0.995
_diffrn_measurement_device_type 'CCD area detector'
_diffrn_measurement_method 'omega scans'
_diffrn_radiation_type MoK\a
_diffrn_radiation_wavelength 0.71073
_diffrn_reflns_av_R_equivalents 0.0375
_diffrn_reflns_av_unetI/netI 0.0294
_diffrn_reflns_Laue_measured_fraction_full 0.999
_diffrn_reflns_Laue_measured_fraction_max 0.995
_diffrn_reflns_limit_h_max 16
_diffrn_reflns_limit_h_min -16
_diffrn_reflns_limit_k_max 19
_diffrn_reflns_limit_k_min -19
_diffrn_reflns_limit_l_max 24
_diffrn_reflns_limit_l_min -24
_diffrn_reflns_number 39775
_diffrn_reflns_point_group_measured_fraction_full 0.999
_diffrn_reflns_point_group_measured_fraction_max 0.995
_diffrn_reflns_theta_full 25.242
_diffrn_reflns_theta_max 27.966
_diffrn_reflns_theta_min 2.167
_diffrn_source microsource
_exptl_absorpt_coefficient_mu 0.721
_exptl_absorpt_correction_T_max 0.7456
_exptl_absorpt_correction_T_min 0.6426
_exptl_absorpt_correction_type empirical
_exptl_absorpt_process_details SADABS
_exptl_crystal_colour orange
_exptl_crystal_density_diffrn 1.392
_exptl_crystal_description block
_exptl_crystal_F_000 1440
_exptl_crystal_size_max 0.230
_exptl_crystal_size_mid 0.210
_exptl_crystal_size_min 0.200
_refine_diff_density_max 0.601
_refine_diff_density_min -0.559
_refine_diff_density_rms 0.070
_refine_ls_extinction_method none
_refine_ls_goodness_of_fit_ref 1.025
_refine_ls_hydrogen_treatment mixed
_refine_ls_matrix_type full
_refine_ls_number_parameters 369
_refine_ls_number_reflns 7831
_refine_ls_number_restraints 0
_refine_ls_restrained_S_all 1.025
_refine_ls_R_factor_all 0.0369
_refine_ls_R_factor_gt 0.0283
_refine_ls_shift/su_max 0.002
_refine_ls_shift/su_mean 0.000
_refine_ls_structure_factor_coef Fsqd
_refine_ls_weighting_details 'w=1/[\s^2^(Fo^2^)+(0.0305P)^2^+2.8673P] where P=(Fo^2^+2Fc^2^)/3'
_refine_ls_weighting_scheme calc
_refine_ls_wR_factor_gt 0.0661
_refine_ls_wR_factor_ref 0.0691
_reflns_Friedel_coverage 0.000
_reflns_number_gt 6776
_reflns_number_total 7831
_reflns_threshold_expression 'I > 2\s(I)'
_cod_data_source_file jo9b03056_si_001.cif
_cod_data_source_block sad_a_compound_7
_cod_original_sg_symbol_H-M 'P 21/c'
_cod_database_code 4037972
_shelx_shelxl_version_number 2014/7
_shelx_space_group_comment
;
The symmetry employed for this shelxl refinement is uniquely defined
by the following loop, which should always be used as a source of
symmetry information in preference to the above space-group names.
They are only intended as comments.
;
_shelx_estimated_absorpt_t_min 0.852
_shelx_estimated_absorpt_t_max 0.869

loop_
_space_group_symop_operation_xyz
'x, y, z'
'-x, y+1/2, -z+1/2'
'-x, -y, -z'
'x, -y-1/2, z-1/2'

loop_
_atom_site_label
_atom_site_type_symbol
_atom_site_fract_x
_atom_site_fract_y
_atom_site_fract_z
_atom_site_U_iso_or_equiv
_atom_site_adp_type
_atom_site_occupancy
_atom_site_site_symmetry_order
_atom_site_calc_flag
_atom_site_refinement_flags_posn
_atom_site_refinement_flags_adp
_atom_site_refinement_flags_occupancy
_atom_site_disorder_assembly
_atom_site_disorder_group
P1 P 0.42229(4) 0.71417(3) 0.39681(2) 0.01046(9) Uani 1 1 d . . . . .
C1 C 0.46535(15) 0.72301(13) 0.49467(10) 0.0144(4) Uani 1 1 d . . . . .
C10 C 0.46503(18) 0.64038(13) 0.54252(11) 0.0218(4) Uani 1 1 d . . . . .
H10A H 0.5205 0.5973 0.5281 0.026 Uiso 1 1 calc R U . . .
H10B H 0.3929 0.6115 0.5368 0.026 Uiso 1 1 calc R U . . .
H10C H 0.4815 0.6582 0.5940 0.026 Uiso 1 1 calc R U . . .
C2 C 0.49525(16) 0.80618(13) 0.51735(11) 0.0174(4) Uani 1 1 d . . . . .
H2 H 0.5186 0.8164 0.5676 0.021 Uiso 1 1 calc R U . . .
C30 C 0.49218(16) 0.88316(13) 0.46406(10) 0.0163(4) Uani 1 1 d . . . . .
C31 C 0.58416(16) 0.89917(13) 0.42238(11) 0.0170(4) Uani 1 1 d . . . . .
H31 H 0.6521 0.8682 0.4345 0.020 Uiso 1 1 calc R U . . .
C32 C 0.57371(16) 0.96116(13) 0.36312(11) 0.0182(4) Uani 1 1 d . . . . .
H32 H 0.6339 0.9691 0.3332 0.022 Uiso 1 1 calc R U . . .
C33 C 0.47700(17) 1.01186(12) 0.34668(11) 0.0187(4) Uani 1 1 d . . . . .
H33 H 0.4717 1.0550 0.3070 0.022 Uiso 1 1 calc R U . . .
C34 C 0.38852(16) 0.99750(13) 0.39005(11) 0.0191(4) Uani 1 1 d . . . . .
H34 H 0.3219 1.0309 0.3791 0.023 Uiso 1 1 calc R U . . .
C35 C 0.39546(16) 0.93535(13) 0.44908(11) 0.0177(4) Uani 1 1 d . . . . .
H35 H 0.3351 0.9283 0.4790 0.021 Uiso 1 1 calc R U . . .
Ru1 Ru 0.43840(2) 0.86076(2) 0.35162(2) 0.01121(5) Uani 1 1 d . . . . .
Cl1 Cl 0.51230(4) 0.79810(3) 0.24489(2) 0.01677(10) Uani 1 1 d . . . . .
Cl2 Cl 0.26249(4) 0.85215(3) 0.28458(3) 0.01732(10) Uani 1 1 d . . . . .
C11 C 0.47812(15) 0.60597(12) 0.36198(10) 0.0118(3) Uani 1 1 d . . . . .
C12 C 0.57201(14) 0.56440(12) 0.35027(10) 0.0136(4) Uani 1 1 d . . . . .
H12 H 0.5636 0.5038 0.3326 0.016 Uiso 1 1 calc R U . . .
C13 C 0.68897(15) 0.59643(12) 0.36013(11) 0.0151(4) Uani 1 1 d . . . . .
C131 C 0.69948(15) 0.68964(13) 0.39653(11) 0.0173(4) Uani 1 1 d . . . . .
H13A H 0.6578 0.7345 0.3660 0.021 Uiso 1 1 calc R U . . .
H13B H 0.7766 0.7076 0.4019 0.021 Uiso 1 1 calc R U . . .
H13C H 0.6708 0.6869 0.4451 0.021 Uiso 1 1 calc R U . . .
C132 C 0.73449(16) 0.60040(14) 0.28415(12) 0.0218(4) Uani 1 1 d . . . . .
H13D H 0.7293 0.5400 0.2613 0.026 Uiso 1 1 calc R U . . .
H13E H 0.8112 0.6196 0.2896 0.026 Uiso 1 1 calc R U . . .
H13F H 0.6920 0.6442 0.2530 0.026 Uiso 1 1 calc R U . . .
C133 C 0.75498(16) 0.52579(14) 0.40718(13) 0.0258(5) Uani 1 1 d . . . . .
H13G H 0.7274 0.5230 0.4561 0.031 Uiso 1 1 calc R U . . .
H13H H 0.8322 0.5435 0.4118 0.031 Uiso 1 1 calc R U . . .
H13I H 0.7474 0.4659 0.3836 0.031 Uiso 1 1 calc R U . . .
C41 C 0.30381(14) 0.63842(11) 0.38480(10) 0.0109(3) Uani 1 1 d . . . . .
C42 C 0.36577(14) 0.56835(12) 0.35599(9) 0.0111(3) Uani 1 1 d . . . . .
C43 C 0.32137(15) 0.48548(12) 0.33354(10) 0.0129(3) Uani 1 1 d . . . . .
H43 H 0.3651 0.4390 0.3146 0.016 Uiso 1 1 calc R U . . .
C44 C 0.20877(15) 0.47269(12) 0.33984(10) 0.0126(3) Uani 1 1 d . . . . .
C441 C 0.15709(15) 0.38101(12) 0.31740(11) 0.0153(4) Uani 1 1 d . . . . .
C442 C 0.03233(16) 0.38071(14) 0.31952(12) 0.0204(4) Uani 1 1 d . . . . .
H44A H 0.0134 0.3945 0.3695 0.024 Uiso 1 1 calc R U . . .
H44B H 0.0036 0.3205 0.3049 0.024 Uiso 1 1 calc R U . . .
H44C H 0.0003 0.4269 0.2855 0.024 Uiso 1 1 calc R U . . .
C443 C 0.18400(16) 0.35648(13) 0.23896(11) 0.0195(4) Uani 1 1 d . . . . .
H44D H 0.1577 0.4049 0.2051 0.023 Uiso 1 1 calc R U . . .
H44E H 0.1482 0.2990 0.2242 0.023 Uiso 1 1 calc R U . . .
H44F H 0.2633 0.3499 0.2376 0.023 Uiso 1 1 calc R U . . .
C444 C 0.20605(18) 0.30786(14) 0.37078(12) 0.0249(5) Uani 1 1 d . . . . .
H44G H 0.2856 0.3062 0.3687 0.030 Uiso 1 1 calc R U . . .
H44H H 0.1752 0.2482 0.3567 0.030 Uiso 1 1 calc R U . . .
H44I H 0.1886 0.3226 0.4209 0.030 Uiso 1 1 calc R U . . .
C45 C 0.14897(14) 0.54291(12) 0.36926(10) 0.0134(4) Uani 1 1 d . . . . .
H45 H 0.0730 0.5332 0.3728 0.016 Uiso 1 1 calc R U . . .
C46 C 0.19284(14) 0.62696(12) 0.39402(10) 0.0118(3) Uani 1 1 d . . . . .
C461 C 0.11819(14) 0.69531(12) 0.42877(10) 0.0135(4) Uani 1 1 d . . . . .
C462 C 0.18230(15) 0.77681(13) 0.46126(11) 0.0175(4) Uani 1 1 d . . . . .
H46A H 0.2381 0.7557 0.4988 0.021 Uiso 1 1 calc R U . . .
H46B H 0.1323 0.8187 0.4837 0.021 Uiso 1 1 calc R U . . .
H46C H 0.2176 0.8085 0.4222 0.021 Uiso 1 1 calc R U . . .
C463 C 0.03137(16) 0.72935(14) 0.37000(11) 0.0192(4) Uani 1 1 d . . . . .
H46D H -0.0173 0.7725 0.3922 0.023 Uiso 1 1 calc R U . . .
H46E H -0.0113 0.6775 0.3496 0.023 Uiso 1 1 calc R U . . .
H46F H 0.0673 0.7598 0.3306 0.023 Uiso 1 1 calc R U . . .
C464 C 0.06099(16) 0.64954(13) 0.49131(11) 0.0183(4) Uani 1 1 d . . . . .
H46G H 0.1160 0.6291 0.5296 0.022 Uiso 1 1 calc R U . . .
H46H H 0.0188 0.5970 0.4718 0.022 Uiso 1 1 calc R U . . .
H46I H 0.0118 0.6933 0.5122 0.022 Uiso 1 1 calc R U . . .
C100 C -0.0087(2) 0.5828(2) 0.17139(15) 0.0444(7) Uani 1 1 d . . . . .
H10D H 0.0596 0.5505 0.1859 0.053 Uiso 1 1 calc R U . . .
H10E H -0.0671 0.5385 0.1594 0.053 Uiso 1 1 calc R U . . .
H10F H -0.0285 0.6214 0.2121 0.053 Uiso 1 1 calc R U . . .
O1 O 0.00579(15) 0.63765(12) 0.10906(10) 0.0376(4) Uani 1 1 d . . . . .
H1A H 0.068(2) 0.679(2) 0.1259(16) 0.045 Uiso 1 1 d . U . . .
C200 C 0.2782(2) 0.65750(16) 0.16088(14) 0.0334(5) Uani 1 1 d . . . . .
H20A H 0.3500 0.6863 0.1700 0.040 Uiso 1 1 calc R U . . .
H20B H 0.2774 0.6200 0.1164 0.040 Uiso 1 1 calc R U . . .
H20C H 0.2636 0.6190 0.2029 0.040 Uiso 1 1 calc R U . . .
O2 O 0.19651(15) 0.72577(12) 0.15121(10) 0.0362(4) Uani 1 1 d . . . . .
H2A H 0.208(2) 0.772(2) 0.1864(16) 0.043 Uiso 1 1 d . U . . .
C300 C -0.1383(2) 0.54584(18) -0.02778(15) 0.0374(6) Uiso 1 1 d . . . . .
H30A H -0.0769 0.5686 -0.0538 0.045 Uiso 1 1 calc R U . . .
H30B H -0.1956 0.5229 -0.0635 0.045 Uiso 1 1 calc R U . . .
H30C H -0.1130 0.4965 0.0055 0.045 Uiso 1 1 calc R U . . .
O3 O -0.18044(16) 0.61680(14) 0.01291(12) 0.0511(6) Uani 1 1 d . . . . .
H3A H -0.123(3) 0.634(2) 0.046(2) 0.061 Uiso 1 1 d . U . . .

loop_
_atom_site_aniso_label
_atom_site_aniso_U_11
_atom_site_aniso_U_22
_atom_site_aniso_U_33
_atom_site_aniso_U_23
_atom_site_aniso_U_13
_atom_site_aniso_U_12
P1 0.0101(2) 0.0111(2) 0.0100(2) -0.00082(16) -0.00020(16) -0.00163(16)
C1 0.0124(8) 0.0195(9) 0.0111(9) -0.0006(7) -0.0008(7) -0.0011(7)
C10 0.0272(11) 0.0226(10) 0.0148(10) 0.0027(8) -0.0030(8) -0.0050(8)
C2 0.0188(9) 0.0210(9) 0.0119(9) -0.0028(7) -0.0026(7) -0.0026(8)
C30 0.0215(10) 0.0147(9) 0.0119(9) -0.0049(7) -0.0032(7) -0.0044(7)
C31 0.0155(9) 0.0153(9) 0.0190(10) -0.0050(7) -0.0061(7) -0.0043(7)
C32 0.0173(9) 0.0160(9) 0.0212(10) -0.0054(7) 0.0010(8) -0.0084(7)
C33 0.0232(10) 0.0112(8) 0.0212(10) -0.0007(7) -0.0016(8) -0.0043(7)
C34 0.0201(9) 0.0131(9) 0.0234(11) -0.0065(7) -0.0030(8) 0.0004(7)
C35 0.0206(9) 0.0162(9) 0.0163(10) -0.0079(7) 0.0023(7) -0.0042(7)
Ru1 0.01220(7) 0.01011(7) 0.01101(8) -0.00098(5) -0.00100(5) -0.00236(5)
Cl1 0.0182(2) 0.0198(2) 0.0126(2) -0.00108(17) 0.00313(17) -0.00397(17)
Cl2 0.0155(2) 0.0178(2) 0.0178(2) 0.00003(17) -0.00447(17) -0.00151(17)
C11 0.0136(8) 0.0122(8) 0.0093(9) -0.0002(6) -0.0006(7) -0.0038(7)
C12 0.0133(8) 0.0139(8) 0.0136(9) 0.0002(7) 0.0004(7) -0.0027(7)
C13 0.0108(8) 0.0140(9) 0.0204(10) -0.0003(7) 0.0005(7) 0.0004(7)
C131 0.0129(9) 0.0184(9) 0.0203(10) -0.0029(7) 0.0002(7) -0.0027(7)
C132 0.0144(9) 0.0224(10) 0.0295(12) -0.0073(8) 0.0073(8) -0.0047(8)
C133 0.0135(9) 0.0224(10) 0.0405(14) 0.0043(9) -0.0051(9) -0.0002(8)
C41 0.0111(8) 0.0120(8) 0.0091(8) 0.0006(6) -0.0015(6) -0.0020(7)
C42 0.0105(8) 0.0139(8) 0.0088(8) 0.0008(6) -0.0003(6) -0.0011(7)
C43 0.0134(8) 0.0133(8) 0.0120(9) 0.0004(7) 0.0004(7) -0.0005(7)
C44 0.0139(9) 0.0147(8) 0.0090(9) 0.0009(7) -0.0004(7) -0.0022(7)
C441 0.0142(9) 0.0147(9) 0.0171(10) -0.0024(7) 0.0009(7) -0.0053(7)
C442 0.0157(9) 0.0210(10) 0.0248(11) -0.0053(8) 0.0035(8) -0.0084(8)
C443 0.0171(9) 0.0202(9) 0.0211(10) -0.0082(8) 0.0012(8) -0.0046(8)
C444 0.0269(11) 0.0169(9) 0.0300(12) 0.0048(8) -0.0038(9) -0.0070(8)
C45 0.0099(8) 0.0187(9) 0.0115(9) -0.0006(7) 0.0005(7) -0.0030(7)
C46 0.0121(8) 0.0135(8) 0.0098(9) 0.0009(6) 0.0001(7) 0.0007(7)
C461 0.0112(8) 0.0149(8) 0.0145(9) -0.0013(7) 0.0013(7) -0.0001(7)
C462 0.0147(9) 0.0187(9) 0.0194(10) -0.0048(7) 0.0025(7) 0.0009(7)
C463 0.0156(9) 0.0214(10) 0.0200(10) 0.0001(8) -0.0016(8) 0.0026(8)
C464 0.0158(9) 0.0207(10) 0.0192(10) 0.0000(8) 0.0065(7) 0.0004(7)
C100 0.0420(15) 0.0596(18) 0.0325(15) 0.0046(13) 0.0092(12) 0.0101(14)
O1 0.0365(10) 0.0425(10) 0.0322(10) -0.0001(8) -0.0067(8) -0.0006(8)
C200 0.0381(13) 0.0279(12) 0.0323(13) -0.0075(10) -0.0091(10) 0.0081(10)
O2 0.0400(10) 0.0330(9) 0.0333(10) -0.0135(7) -0.0116(8) 0.0114(8)
O3 0.0362(10) 0.0537(12) 0.0596(14) -0.0236(10) -0.0194(10) 0.0150(9)

loop_
_atom_type_symbol
_atom_type_description
_atom_type_scat_dispersion_real
_atom_type_scat_dispersion_imag
_atom_type_scat_source
C C 0.0033 0.0016 'International Tables Vol C Tables 4.2.6.8 and 6.1.1.4'
H H 0.0000 0.0000 'International Tables Vol C Tables 4.2.6.8 and 6.1.1.4'
Cl Cl 0.1484 0.1585 'International Tables Vol C Tables 4.2.6.8 and 6.1.1.4'
O O 0.0106 0.0060 'International Tables Vol C Tables 4.2.6.8 and 6.1.1.4'
P P 0.1023 0.0942 'International Tables Vol C Tables 4.2.6.8 and 6.1.1.4'
Ru Ru -1.2594 0.8363 'International Tables Vol C Tables 4.2.6.8 and 6.1.1.4'

loop_
_geom_angle_atom_site_label_1
_geom_angle_atom_site_label_2
_geom_angle_atom_site_label_3
_geom_angle
_geom_angle_site_symmetry_1
_geom_angle_site_symmetry_3
_geom_angle_publ_flag
C1 P1 C41 109.03(8) . . ?
C1 P1 C11 107.97(8) . . ?
C41 P1 C11 75.57(8) . . ?
C1 P1 Ru1 104.81(6) . . ?
C41 P1 Ru1 127.65(6) . . ?
C11 P1 Ru1 128.80(6) . . ?
C1 P1 C42 115.43(8) . . ?
C41 P1 C42 36.64(7) . . ?
C11 P1 C42 38.99(7) . . ?
Ru1 P1 C42 139.74(5) . . ?
C2 C1 C10 125.17(18) . . ?
C2 C1 P1 114.86(14) . . ?
C10 C1 P1 119.97(14) . . ?
C1 C10 H10A 109.5 . . ?
C1 C10 H10B 109.5 . . ?
H10A C10 H10B 109.5 . . ?
C1 C10 H10C 109.5 . . ?
H10A C10 H10C 109.5 . . ?
H10B C10 H10C 109.5 . . ?
C1 C2 C30 120.05(17) . . ?
C1 C2 H2 120.0 . . ?
C30 C2 H2 120.0 . . ?
C35 C30 C31 119.44(18) . . ?
C35 C30 C2 120.83(17) . . ?
C31 C30 C2 119.46(17) . . ?
C35 C30 Ru1 72.99(11) . . ?
C31 C30 Ru1 73.16(11) . . ?
C2 C30 Ru1 120.10(13) . . ?
C32 C31 C30 119.07(18) . . ?
C32 C31 Ru1 72.21(11) . . ?
C30 C31 Ru1 68.28(10) . . ?
C32 C31 H31 120.5 . . ?
C30 C31 H31 120.5 . . ?
Ru1 C31 H31 131.8 . . ?
C31 C32 C33 121.76(18) . . ?
C31 C32 Ru1 70.49(10) . . ?
C33 C32 Ru1 73.74(11) . . ?
C31 C32 H32 119.1 . . ?
C33 C32 H32 119.1 . . ?
Ru1 C32 H32 129.1 . . ?
C34 C33 C32 118.26(18) . . ?
C34 C33 Ru1 70.08(10) . . ?
C32 C33 Ru1 69.60(10) . . ?
C34 C33 H33 120.9 . . ?
C32 C33 H33 120.9 . . ?
Ru1 C33 H33 132.2 . . ?
C33 C34 C35 121.57(18) . . ?
C33 C34 Ru1 73.44(11) . . ?
C35 C34 Ru1 69.86(11) . . ?
C33 C34 H34 119.2 . . ?
C35 C34 H34 119.2 . . ?
Ru1 C34 H34 130.1 . . ?
C34 C35 C30 119.70(18) . . ?
C34 C35 Ru1 72.93(11) . . ?
C30 C35 Ru1 68.62(10) . . ?
C34 C35 H35 120.2 . . ?
C30 C35 H35 120.2 . . ?
Ru1 C35 H35 130.9 . . ?
C30 Ru1 C35 38.39(7) . . ?
C30 Ru1 C31 38.55(7) . . ?
C35 Ru1 C31 68.32(7) . . ?
C30 Ru1 C32 68.51(7) . . ?
C35 Ru1 C32 79.46(7) . . ?
C31 Ru1 C32 37.30(7) . . ?
C30 Ru1 C34 68.27(7) . . ?
C35 Ru1 C34 37.20(7) . . ?
C31 Ru1 C34 79.32(7) . . ?
C32 Ru1 C34 66.02(7) . . ?
C30 Ru1 C33 80.67(7) . . ?
C35 Ru1 C33 66.91(7) . . ?
C31 Ru1 C33 67.03(7) . . ?
C32 Ru1 C33 36.66(7) . . ?
C34 Ru1 C33 36.48(7) . . ?
C30 Ru1 P1 80.17(5) . . ?
C35 Ru1 P1 98.20(5) . . ?
C31 Ru1 P1 96.75(5) . . ?
C32 Ru1 P1 131.87(5) . . ?
C34 Ru1 P1 133.71(6) . . ?
C33 Ru1 P1 160.80(5) . . ?
C30 Ru1 Cl1 137.21(6) . . ?
C35 Ru1 Cl1 169.66(5) . . ?
C31 Ru1 Cl1 103.52(5) . . ?
C32 Ru1 Cl1 90.21(5) . . ?
C34 Ru1 Cl1 137.12(6) . . ?
C33 Ru1 Cl1 104.43(5) . . ?
P1 Ru1 Cl1 88.919(16) . . ?
C30 Ru1 Cl2 134.19(6) . . ?
C35 Ru1 Cl2 100.15(5) . . ?
C31 Ru1 Cl2 166.40(5) . . ?
C32 Ru1 Cl2 136.06(5) . . ?
C34 Ru1 Cl2 87.11(5) . . ?
C33 Ru1 Cl2 102.31(5) . . ?
P1 Ru1 Cl2 91.945(16) . . ?
Cl1 Ru1 Cl2 87.031(17) . . ?
C12 C11 C42 128.86(17) . . ?
C12 C11 P1 142.16(15) . . ?
C42 C11 P1 88.73(11) . . ?
C11 C12 C13 131.56(17) . . ?
C11 C12 H12 114.2 . . ?
C13 C12 H12 114.2 . . ?
C12 C13 C131 112.31(15) . . ?
C12 C13 C133 108.13(15) . . ?
C131 C13 C133 109.89(16) . . ?
C12 C13 C132 108.34(16) . . ?
C131 C13 C132 109.60(15) . . ?
C133 C13 C132 108.48(16) . . ?
C13 C131 H13A 109.5 . . ?
C13 C131 H13B 109.5 . . ?
H13A C131 H13B 109.5 . . ?
C13 C131 H13C 109.5 . . ?
H13A C131 H13C 109.5 . . ?
H13B C131 H13C 109.5 . . ?
C13 C132 H13D 109.5 . . ?
C13 C132 H13E 109.5 . . ?
H13D C132 H13E 109.5 . . ?
C13 C132 H13F 109.5 . . ?
H13D C132 H13F 109.5 . . ?
H13E C132 H13F 109.5 . . ?
C13 C133 H13G 109.5 . . ?
C13 C133 H13H 109.5 . . ?
H13G C133 H13H 109.5 . . ?
C13 C133 H13I 109.5 . . ?
H13G C133 H13I 109.5 . . ?
H13H C133 H13I 109.5 . . ?
C46 C41 C42 121.25(16) . . ?
C46 C41 P1 146.35(14) . . ?
C42 C41 P1 92.38(11) . . ?
C43 C42 C41 122.89(16) . . ?
C43 C42 C11 133.87(17) . . ?
C41 C42 C11 103.14(15) . . ?
C43 C42 P1 173.85(14) . . ?
C41 C42 P1 50.98(9) . . ?
C11 C42 P1 52.27(9) . . ?
C42 C43 C44 117.37(16) . . ?
C42 C43 H43 121.3 . . ?
C44 C43 H43 121.3 . . ?
C45 C44 C43 118.78(16) . . ?
C45 C44 C441 122.21(16) . . ?
C43 C44 C441 118.96(16) . . ?
C44 C441 C442 112.89(15) . . ?
C44 C441 C443 109.90(15) . . ?
C442 C441 C443 108.11(16) . . ?
C44 C441 C444 108.15(15) . . ?
C442 C441 C444 108.80(16) . . ?
C443 C441 C444 108.92(16) . . ?
C441 C442 H44A 109.5 . . ?
C441 C442 H44B 109.5 . . ?
H44A C442 H44B 109.5 . . ?
C441 C442 H44C 109.5 . . ?
H44A C442 H44C 109.5 . . ?
H44B C442 H44C 109.5 . . ?
C441 C443 H44D 109.5 . . ?
C441 C443 H44E 109.5 . . ?
H44D C443 H44E 109.5 . . ?
C441 C443 H44F 109.5 . . ?
H44D C443 H44F 109.5 . . ?
H44E C443 H44F 109.5 . . ?
C441 C444 H44G 109.5 . . ?
C441 C444 H44H 109.5 . . ?
H44G C444 H44H 109.5 . . ?
C441 C444 H44I 109.5 . . ?
H44G C444 H44I 109.5 . . ?
H44H C444 H44I 109.5 . . ?
C44 C45 C46 124.86(16) . . ?
C44 C45 H45 117.6 . . ?
C46 C45 H45 117.6 . . ?
C41 C46 C45 114.79(16) . . ?
C41 C46 C461 126.37(16) . . ?
C45 C46 C461 118.83(15) . . ?
C462 C461 C46 111.61(15) . . ?
C462 C461 C463 108.93(15) . . ?
C46 C461 C463 109.22(15) . . ?
C462 C461 C464 107.77(15) . . ?
C46 C461 C464 110.11(15) . . ?
C463 C461 C464 109.16(15) . . ?
C461 C462 H46A 109.5 . . ?
C461 C462 H46B 109.5 . . ?
H46A C462 H46B 109.5 . . ?
C461 C462 H46C 109.5 . . ?
H46A C462 H46C 109.5 . . ?
H46B C462 H46C 109.5 . . ?
C461 C463 H46D 109.5 . . ?
C461 C463 H46E 109.5 . . ?
H46D C463 H46E 109.5 . . ?
C461 C463 H46F 109.5 . . ?
H46D C463 H46F 109.5 . . ?
H46E C463 H46F 109.5 . . ?
C461 C464 H46G 109.5 . . ?
C461 C464 H46H 109.5 . . ?
H46G C464 H46H 109.5 . . ?
C461 C464 H46I 109.5 . . ?
H46G C464 H46I 109.5 . . ?
H46H C464 H46I 109.5 . . ?
O1 C100 H10D 109.5 . . ?
O1 C100 H10E 109.5 . . ?
H10D C100 H10E 109.5 . . ?
O1 C100 H10F 109.5 . . ?
H10D C100 H10F 109.5 . . ?
H10E C100 H10F 109.5 . . ?
C100 O1 H1A 103.6(17) . . ?
O2 C200 H20A 109.5 . . ?
O2 C200 H20B 109.5 . . ?
H20A C200 H20B 109.5 . . ?
O2 C200 H20C 109.5 . . ?
H20A C200 H20C 109.5 . . ?
H20B C200 H20C 109.5 . . ?
C200 O2 H2A 110.9(18) . . ?
O3 C300 H30A 109.5 . . ?
O3 C300 H30B 109.5 . . ?
H30A C300 H30B 109.5 . . ?
O3 C300 H30C 109.5 . . ?
H30A C300 H30C 109.5 . . ?
H30B C300 H30C 109.5 . . ?
C300 O3 H3A 105(2) . . ?

loop_
_geom_bond_atom_site_label_1
_geom_bond_atom_site_label_2
_geom_bond_distance
_geom_bond_site_symmetry_2
_geom_bond_publ_flag
P1 C1 1.8265(19) . ?
P1 C41 1.8296(18) . ?
P1 C11 1.8614(18) . ?
P1 Ru1 2.3186(5) . ?
P1 C42 2.3529(18) . ?
C1 C2 1.331(3) . ?
C1 C10 1.495(3) . ?
C10 H10A 0.9800 . ?
C10 H10B 0.9800 . ?
C10 H10C 0.9800 . ?
C2 C30 1.489(3) . ?
C2 H2 0.9500 . ?
C30 C35 1.421(3) . ?
C30 C31 1.429(3) . ?
C30 Ru1 2.1307(19) . ?
C31 C32 1.411(3) . ?
C31 Ru1 2.1951(18) . ?
C31 H31 0.9600 . ?
C32 C33 1.413(3) . ?
C32 Ru1 2.2175(18) . ?
C32 H32 0.9600 . ?
C33 C34 1.409(3) . ?
C33 Ru1 2.2713(18) . ?
C33 H33 0.9600 . ?
C34 C35 1.409(3) . ?
C34 Ru1 2.2278(19) . ?
C34 H34 0.9600 . ?
C35 Ru1 2.1880(19) . ?
C35 H35 0.9600 . ?
Ru1 Cl1 2.3958(5) . ?
Ru1 Cl2 2.3987(5) . ?
C11 C12 1.336(3) . ?
C11 C42 1.481(2) . ?
C12 C13 1.507(2) . ?
C12 H12 0.9500 . ?
C13 C131 1.522(3) . ?
C13 C133 1.536(3) . ?
C13 C132 1.536(3) . ?
C131 H13A 0.9800 . ?
C131 H13B 0.9800 . ?
C131 H13C 0.9800 . ?
C132 H13D 0.9800 . ?
C132 H13E 0.9800 . ?
C132 H13F 0.9800 . ?
C133 H13G 0.9800 . ?
C133 H13H 0.9800 . ?
C133 H13I 0.9800 . ?
C41 C46 1.395(2) . ?
C41 C42 1.405(2) . ?
C42 C43 1.382(2) . ?
C43 C44 1.408(2) . ?
C43 H43 0.9500 . ?
C44 C45 1.397(2) . ?
C44 C441 1.530(2) . ?
C441 C442 1.534(3) . ?
C441 C443 1.537(3) . ?
C441 C444 1.540(3) . ?
C442 H44A 0.9800 . ?
C442 H44B 0.9800 . ?
C442 H44C 0.9800 . ?
C443 H44D 0.9800 . ?
C443 H44E 0.9800 . ?
C443 H44F 0.9800 . ?
C444 H44G 0.9800 . ?
C444 H44H 0.9800 . ?
C444 H44I 0.9800 . ?
C45 C46 1.406(2) . ?
C45 H45 0.9500 . ?
C46 C461 1.529(2) . ?
C461 C462 1.526(3) . ?
C461 C463 1.534(3) . ?
C461 C464 1.540(3) . ?
C462 H46A 0.9800 . ?
C462 H46B 0.9800 . ?
C462 H46C 0.9800 . ?
C463 H46D 0.9800 . ?
C463 H46E 0.9800 . ?
C463 H46F 0.9800 . ?
C464 H46G 0.9800 . ?
C464 H46H 0.9800 . ?
C464 H46I 0.9800 . ?
C100 O1 1.416(3) . ?
C100 H10D 0.9800 . ?
C100 H10E 0.9800 . ?
C100 H10F 0.9800 . ?
O1 H1A 1.01(3) . ?
C200 O2 1.418(3) . ?
C200 H20A 0.9800 . ?
C200 H20B 0.9800 . ?
C200 H20C 0.9800 . ?
O2 H2A 0.93(3) . ?
C300 O3 1.401(3) . ?
C300 H30A 0.9800 . ?
C300 H30B 0.9800 . ?
C300 H30C 0.9800 . ?
O3 H3A 0.93(4) . ?
